data_4081980
loop_
_publ_author_name
'Annibale, Vincent T.'
'Batcup, Rhys'
'Bai, Tao'
'Hughes, Sarah J.'
'Song, Datong'

_publ_section_title
;
 RuCp* Complexes of Ambidentate 4,5-Diazafluorene Derivatives: From
 Linkage Isomers to Coordination-Driven Self-Assembly
;
_journal_issue 21
_journal_name_full Organometallics
_journal_page_first 6511
_journal_paper_doi 10.1021/om400846f
_journal_volume 32
_journal_year 2013
_chemical_formula_sum 'C43 H51 Cl N2 O Ru'
_chemical_formula_weight 748.38
_chemical_name_systematic
;
 ?
;
_space_group_crystal_system triclinic
_space_group_IT_number 2
_space_group_name_Hall '-P 1'
_space_group_name_H-M_alt 'P -1'
_symmetry_space_group_name_Hall '-P 1'
_symmetry_space_group_name_H-M 'P -1'
_atom_sites_solution_hydrogens geom
_audit_creation_method SHELXL-2013
_cell_angle_alpha 79.607(2)
_cell_angle_beta 86.131(2)
_cell_angle_gamma 82.085(2)
_cell_formula_units_Z 2
_cell_length_a 8.6949(5)
_cell_length_b 12.8439(6)
_cell_length_c 18.2838(9)
_cell_measurement_reflns_used 35194
_cell_measurement_temperature 150(2)
_cell_measurement_theta_max 27.606
_cell_measurement_theta_min 2.695
_cell_volume 1987.33(18)
_computing_structure_refinement 'SHELXL-2013 (Sheldrick, 2013)'
_diffrn_ambient_temperature 150(2)
_diffrn_measured_fraction_theta_full 0.997
_diffrn_measured_fraction_theta_max 0.991
_diffrn_radiation_type MoK\a
_diffrn_radiation_wavelength 0.71073
_diffrn_reflns_av_R_equivalents 0.0439
_diffrn_reflns_av_unetI/netI 0.0472
_diffrn_reflns_Laue_measured_fraction_full 0.997
_diffrn_reflns_Laue_measured_fraction_max 0.991
_diffrn_reflns_limit_h_max 11
_diffrn_reflns_limit_h_min -11
_diffrn_reflns_limit_k_max 16
_diffrn_reflns_limit_k_min -15
_diffrn_reflns_limit_l_max 23
_diffrn_reflns_limit_l_min -23
_diffrn_reflns_number 35194
_diffrn_reflns_point_group_measured_fraction_full 0.997
_diffrn_reflns_point_group_measured_fraction_max 0.991
_diffrn_reflns_theta_full 25.242
_diffrn_reflns_theta_max 27.606
_diffrn_reflns_theta_min 2.695
_exptl_absorpt_coefficient_mu 0.495
_exptl_absorpt_correction_T_max 0.7456
_exptl_absorpt_correction_T_min 0.7124
_exptl_absorpt_correction_type multi-scan
_exptl_absorpt_process_details 'Bruker Apex 2'
_exptl_crystal_colour Colorless
_exptl_crystal_density_diffrn 1.251
_exptl_crystal_description Block
_exptl_crystal_F_000 784
_exptl_crystal_size_max 0.32
_exptl_crystal_size_mid 0.2
_exptl_crystal_size_min 0.18
_platon_squeeze_details
;
;
_refine_diff_density_max 0.741
_refine_diff_density_min -0.361
_refine_diff_density_rms 0.072
_refine_ls_extinction_method none
_refine_ls_goodness_of_fit_ref 1.032
_refine_ls_hydrogen_treatment constr
_refine_ls_matrix_type full
_refine_ls_number_parameters 444
_refine_ls_number_reflns 9162
_refine_ls_number_restraints 0
_refine_ls_restrained_S_all 1.032
_refine_ls_R_factor_all 0.0466
_refine_ls_R_factor_gt 0.0345
_refine_ls_shift/su_max 0.003
_refine_ls_shift/su_mean 0.000
_refine_ls_structure_factor_coef Fsqd
_refine_ls_weighting_details 'w=1/[\s^2^(Fo^2^)+(0.0429P)^2^+0.2473P] where P=(Fo^2^+2Fc^2^)/3'
_refine_ls_weighting_scheme calc
_refine_ls_wR_factor_gt 0.0792
_refine_ls_wR_factor_ref 0.0827
_reflns_Friedel_coverage 0.000
_reflns_number_gt 7667
_reflns_number_total 9162
_reflns_threshold_expression 'I > 2\s(I)'
_cod_data_source_file om400846f_si_001.cif
_cod_data_source_block 13THF
_cod_depositor_comments
;
The following automatic conversions were performed:

'_exptl_absorpt_correction_type' value 'Multi-Scan' changed to
'multi-scan' according to
/home/saulius/struct/CIF-dictionaries/cif_core.dic dictionary named
'cif_core.dic' version 2.4.2 from 2011-04-26.

Automatic conversion script
Id: cif_fix_values 1891 2012-01-12 08:04:46Z andrius 
;
_cod_database_code 4081980
_shelx_space_group_comment
;
The symmetry employed for this shelxl refinement is uniquely defined
by the following loop, which should always be used as a source of
symmetry information in preference to the above space-group names.
They are only intended as comments.
;
_shelx_estimated_absorpt_t_min 0.041
_shelx_estimated_absorpt_t_max 0.908
_shelxl_version_number 2013-4

loop_
_space_group_symop_operation_xyz
'x, y, z'
'-x, -y, -z'

loop_
_atom_site_label
_atom_site_type_symbol
_atom_site_fract_x
_atom_site_fract_y
_atom_site_fract_z
_atom_site_U_iso_or_equiv
_atom_site_adp_type
_atom_site_occupancy
_atom_site_site_symmetry_order
_atom_site_calc_flag
_atom_site_refinement_flags_posn
_atom_site_refinement_flags_adp
Ru1 Ru 0.81063(2) 0.99676(2) 0.68594(2) 0.01499(6) Uani 1 1 d . .
Cl1 Cl 0.30788(6) 0.18390(4) 0.61740(3) 0.02665(12) Uani 1 1 d . .
O1 O 0.3633(2) 0.54485(14) 0.58359(11) 0.0436(5) Uani 1 1 d . .
N1 N 1.1300(2) 0.56071(13) 0.80679(10) 0.0193(4) Uani 1 1 d . .
N2 N 0.9807(2) 0.71771(13) 0.67592(9) 0.0178(4) Uani 1 1 d . .
C1 C 1.2055(2) 0.47947(17) 0.85395(12) 0.0207(4) Uani 1 1 d . .
C2 C 1.2474(3) 0.37766(17) 0.83544(13) 0.0246(5) Uani 1 1 d . .
H2 H 1.3054 0.3238 0.8690 0.030 Uiso 1 1 calc R U
C3 C 1.2052(3) 0.35455(17) 0.76885(13) 0.0247(5) Uani 1 1 d . .
H3 H 1.2320 0.2855 0.7563 0.030 Uiso 1 1 calc R U
C4 C 1.1225(2) 0.43605(16) 0.72153(12) 0.0212(5) Uani 1 1 d . .
C5 C 1.0934(2) 0.53718(16) 0.74195(12) 0.0191(4) Uani 1 1 d . .
C6 C 1.0179(2) 0.61206(16) 0.68015(12) 0.0189(4) Uani 1 1 d . .
C7 C 0.9952(3) 0.55419(17) 0.62448(12) 0.0228(5) Uani 1 1 d . .
C8 C 0.9239(3) 0.60871(17) 0.56091(12) 0.0249(5) Uani 1 1 d . .
H8 H 0.9030 0.5722 0.5226 0.030 Uiso 1 1 calc R U
C9 C 0.8836(3) 0.71847(17) 0.55458(12) 0.0230(5) Uani 1 1 d . .
H9 H 0.8351 0.7584 0.5114 0.028 Uiso 1 1 calc R U
C10 C 0.9150(2) 0.76966(16) 0.61237(11) 0.0179(4) Uani 1 1 d . .
C11 C 1.0578(3) 0.43805(17) 0.64692(13) 0.0259(5) Uani 1 1 d . .
H11A H 0.9742 0.3919 0.6512 0.031 Uiso 1 1 calc R U
H11B H 1.1401 0.4150 0.6110 0.031 Uiso 1 1 calc R U
C12 C 1.2394(2) 0.50288(17) 0.92796(12) 0.0210(5) Uani 1 1 d . .
C13 C 1.1862(3) 0.44057(17) 0.99398(13) 0.0241(5) Uani 1 1 d . .
C14 C 1.2076(3) 0.46958(18) 1.06219(13) 0.0294(5) Uani 1 1 d . .
H14 H 1.1686 0.4289 1.1065 0.035 Uiso 1 1 calc R U
C15 C 1.2837(3) 0.5556(2) 1.06753(14) 0.0318(6) Uani 1 1 d . .
C16 C 1.3405(3) 0.6137(2) 1.00245(14) 0.0318(6) Uani 1 1 d . .
H16 H 1.3959 0.6715 1.0055 0.038 Uiso 1 1 calc R U
C17 C 1.3188(3) 0.59004(18) 0.93263(13) 0.0248(5) Uani 1 1 d . .
C18 C 1.1019(3) 0.34477(18) 0.99496(14) 0.0312(5) Uani 1 1 d . .
H18A H 1.1777 0.2807 0.9959 0.047 Uiso 1 1 calc R U
H18B H 1.0413 0.3558 0.9503 0.047 Uiso 1 1 calc R U
H18C H 1.0319 0.3359 1.0393 0.047 Uiso 1 1 calc R U
C19 C 1.3007(4) 0.5867(3) 1.14232(16) 0.0515(8) Uani 1 1 d . .
H19A H 1.2354 0.6545 1.1454 0.077 Uiso 1 1 calc R U
H19B H 1.4096 0.5947 1.1478 0.077 Uiso 1 1 calc R U
H19C H 1.2681 0.5311 1.1821 0.077 Uiso 1 1 calc R U
C20 C 1.3857(3) 0.6570(2) 0.86482(14) 0.0337(6) Uani 1 1 d . .
H20A H 1.4329 0.7144 0.8799 0.051 Uiso 1 1 calc R U
H20B H 1.3028 0.6879 0.8307 0.051 Uiso 1 1 calc R U
H20C H 1.4651 0.6122 0.8398 0.051 Uiso 1 1 calc R U
C21 C 0.8790(2) 0.88851(16) 0.60296(11) 0.0165(4) Uani 1 1 d . .
C22 C 0.7236(2) 0.93944(16) 0.58993(11) 0.0180(4) Uani 1 1 d . .
C23 C 0.6923(2) 1.05216(16) 0.58029(11) 0.0198(4) Uani 1 1 d . .
H23 H 0.5887 1.0853 0.5727 0.024 Uiso 1 1 calc R U
C24 C 0.8113(3) 1.11674(16) 0.58169(12) 0.0206(4) Uani 1 1 d . .
C25 C 0.9647(2) 1.06553(16) 0.59371(11) 0.0197(4) Uani 1 1 d . .
H25 H 1.0459 1.1078 0.5943 0.024 Uiso 1 1 calc R U
C26 C 1.0004(2) 0.95291(16) 0.60492(11) 0.0183(4) Uani 1 1 d . .
C27 C 0.5895(3) 0.87765(18) 0.58906(13) 0.0261(5) Uani 1 1 d . .
H27A H 0.4918 0.9232 0.5969 0.039 Uiso 1 1 calc R U
H27B H 0.5990 0.8151 0.6288 0.039 Uiso 1 1 calc R U
H27C H 0.5900 0.8544 0.5409 0.039 Uiso 1 1 calc R U
C28 C 0.7740(3) 1.23597(17) 0.57249(14) 0.0304(5) Uani 1 1 d . .
H28A H 0.8399 1.2633 0.6042 0.046 Uiso 1 1 calc R U
H28B H 0.6645 1.2546 0.5870 0.046 Uiso 1 1 calc R U
H28C H 0.7934 1.2677 0.5203 0.046 Uiso 1 1 calc R U
C29 C 1.1664(2) 0.90546(18) 0.61801(13) 0.0238(5) Uani 1 1 d . .
H29A H 1.1693 0.8451 0.6595 0.036 Uiso 1 1 calc R U
H29B H 1.2247 0.9597 0.6302 0.036 Uiso 1 1 calc R U
H29C H 1.2133 0.8806 0.5730 0.036 Uiso 1 1 calc R U
C30 C 0.9025(3) 0.94478(18) 0.79674(12) 0.0236(5) Uani 1 1 d . .
C31 C 0.7617(2) 0.89941(17) 0.79426(11) 0.0210(4) Uani 1 1 d . .
C32 C 0.6389(2) 0.98490(17) 0.77881(11) 0.0204(4) Uani 1 1 d . .
C33 C 0.7017(3) 1.08299(17) 0.77223(12) 0.0222(5) Uani 1 1 d . .
C34 C 0.8659(3) 1.05831(18) 0.78309(12) 0.0245(5) Uani 1 1 d . .
C35 C 1.0587(3) 0.8823(2) 0.81389(14) 0.0358(6) Uani 1 1 d . .
H35A H 1.0682 0.8645 0.8680 0.054 Uiso 1 1 calc R U
H35B H 1.1405 0.9252 0.7919 0.054 Uiso 1 1 calc R U
H35C H 1.0693 0.8164 0.7930 0.054 Uiso 1 1 calc R U
C36 C 0.7457(3) 0.78306(17) 0.81091(13) 0.0288(5) Uani 1 1 d . .
H36A H 0.7091 0.7638 0.8629 0.043 Uiso 1 1 calc R U
H36B H 0.8468 0.7416 0.8028 0.043 Uiso 1 1 calc R U
H36C H 0.6706 0.7675 0.7780 0.043 Uiso 1 1 calc R U
C37 C 0.4698(3) 0.9737(2) 0.77483(14) 0.0312(5) Uani 1 1 d . .
H37A H 0.4603 0.9042 0.7617 0.047 Uiso 1 1 calc R U
H37B H 0.4222 1.0307 0.7369 0.047 Uiso 1 1 calc R U
H37C H 0.4166 0.9788 0.8233 0.047 Uiso 1 1 calc R U
C38 C 0.6089(3) 1.19171(18) 0.75980(14) 0.0316(6) Uani 1 1 d . .
H38A H 0.5586 1.2068 0.8070 0.047 Uiso 1 1 calc R U
H38B H 0.5294 1.1939 0.7238 0.047 Uiso 1 1 calc R U
H38C H 0.6780 1.2454 0.7404 0.047 Uiso 1 1 calc R U
C39 C 0.9782(3) 1.1382(2) 0.78172(16) 0.0394(6) Uani 1 1 d . .
H39A H 0.9412 1.2047 0.7488 0.059 Uiso 1 1 calc R U
H39B H 1.0809 1.1094 0.7633 0.059 Uiso 1 1 calc R U
H39C H 0.9856 1.1525 0.8322 0.059 Uiso 1 1 calc R U
C40 C 0.4787(3) 0.4542(2) 0.60044(17) 0.0426(7) Uani 1 1 d . .
H40A H 0.5538 0.4492 0.5577 0.051 Uiso 1 1 calc R U
H40B H 0.4297 0.3876 0.6122 0.051 Uiso 1 1 calc R U
C41 C 0.5592(4) 0.4713(2) 0.66708(19) 0.0531(8) Uani 1 1 d . .
H41A H 0.5162 0.4314 0.7137 0.064 Uiso 1 1 calc R U
H41B H 0.6723 0.4481 0.6626 0.064 Uiso 1 1 calc R U
C42 C 0.5271(4) 0.5894(2) 0.66592(17) 0.0508(8) Uani 1 1 d . .
H42A H 0.4693 0.6049 0.7121 0.061 Uiso 1 1 calc R U
H42B H 0.6252 0.6216 0.6609 0.061 Uiso 1 1 calc R U
C43 C 0.4310(4) 0.6315(2) 0.59940(19) 0.0525(8) Uani 1 1 d . .
H43A H 0.3493 0.6891 0.6103 0.063 Uiso 1 1 calc R U
H43B H 0.4970 0.6606 0.5564 0.063 Uiso 1 1 calc R U

loop_
_atom_site_aniso_label
_atom_site_aniso_U_11
_atom_site_aniso_U_22
_atom_site_aniso_U_33
_atom_site_aniso_U_23
_atom_site_aniso_U_13
_atom_site_aniso_U_12
Ru1 0.01297(8) 0.01480(9) 0.01651(9) -0.00092(6) -0.00141(6) -0.00132(6)
Cl1 0.0226(3) 0.0272(3) 0.0308(3) -0.0071(2) -0.0071(2) 0.0003(2)
O1 0.0374(11) 0.0334(10) 0.0587(13) -0.0069(9) -0.0100(9) 0.0029(8)
N1 0.0212(9) 0.0171(9) 0.0187(9) -0.0020(7) -0.0008(7) -0.0010(7)
N2 0.0178(9) 0.0175(9) 0.0177(9) -0.0035(7) -0.0009(7) 0.0000(7)
C1 0.0173(10) 0.0218(11) 0.0219(11) -0.0006(9) -0.0020(8) -0.0018(9)
C2 0.0231(11) 0.0209(11) 0.0269(12) 0.0001(9) -0.0050(9) 0.0040(9)
C3 0.0273(12) 0.0162(10) 0.0300(13) -0.0056(9) -0.0015(10) 0.0019(9)
C4 0.0217(11) 0.0182(11) 0.0239(12) -0.0053(9) -0.0020(9) -0.0010(9)
C5 0.0181(10) 0.0178(10) 0.0210(11) -0.0032(8) -0.0024(8) -0.0002(8)
C6 0.0170(10) 0.0208(11) 0.0189(11) -0.0053(8) -0.0024(8) 0.0007(8)
C7 0.0235(11) 0.0217(11) 0.0235(12) -0.0077(9) -0.0015(9) 0.0010(9)
C8 0.0312(12) 0.0251(12) 0.0203(11) -0.0101(9) -0.0042(9) -0.0005(10)
C9 0.0242(11) 0.0260(11) 0.0169(11) -0.0029(9) -0.0044(9) 0.0037(9)
C10 0.0153(10) 0.0186(10) 0.0188(11) -0.0026(8) -0.0011(8) 0.0005(8)
C11 0.0310(13) 0.0214(11) 0.0260(12) -0.0089(9) -0.0074(10) 0.0029(10)
C12 0.0194(11) 0.0209(11) 0.0213(11) -0.0031(9) -0.0033(9) 0.0030(9)
C13 0.0220(11) 0.0232(11) 0.0240(12) 0.0001(9) -0.0047(9) 0.0049(9)
C14 0.0323(13) 0.0292(13) 0.0213(12) 0.0009(9) -0.0026(10) 0.0085(10)
C15 0.0298(13) 0.0386(14) 0.0269(13) -0.0100(11) -0.0112(10) 0.0061(11)
C16 0.0256(12) 0.0356(14) 0.0382(15) -0.0142(11) -0.0078(11) -0.0040(11)
C17 0.0188(11) 0.0261(12) 0.0288(13) -0.0038(9) -0.0034(9) -0.0006(9)
C18 0.0354(14) 0.0220(12) 0.0328(14) 0.0022(10) -0.0008(11) -0.0007(10)
C19 0.060(2) 0.064(2) 0.0339(16) -0.0210(14) -0.0118(14) 0.0010(16)
C20 0.0279(13) 0.0374(14) 0.0374(15) -0.0048(11) -0.0020(11) -0.0113(11)
C21 0.0155(10) 0.0180(10) 0.0150(10) -0.0014(8) -0.0020(8) 0.0001(8)
C22 0.0163(10) 0.0211(10) 0.0165(10) -0.0028(8) -0.0023(8) -0.0022(8)
C23 0.0164(10) 0.0224(11) 0.0183(11) -0.0013(8) -0.0040(8) 0.0038(8)
C24 0.0244(11) 0.0188(11) 0.0161(11) 0.0019(8) -0.0004(9) -0.0004(9)
C25 0.0190(10) 0.0215(11) 0.0177(11) 0.0007(8) 0.0028(8) -0.0061(9)
C26 0.0148(10) 0.0224(11) 0.0170(11) -0.0027(8) 0.0009(8) -0.0014(8)
C27 0.0184(11) 0.0289(12) 0.0324(13) -0.0065(10) -0.0054(9) -0.0042(9)
C28 0.0375(14) 0.0184(11) 0.0323(14) 0.0023(9) -0.0024(11) -0.0015(10)
C29 0.0160(10) 0.0262(12) 0.0292(13) -0.0068(9) 0.0010(9) -0.0008(9)
C30 0.0204(11) 0.0318(12) 0.0176(11) -0.0027(9) -0.0048(9) -0.0005(9)
C31 0.0224(11) 0.0230(11) 0.0152(10) 0.0007(8) -0.0001(8) -0.0007(9)
C32 0.0184(10) 0.0275(11) 0.0140(10) -0.0014(8) 0.0011(8) -0.0027(9)
C33 0.0240(11) 0.0231(11) 0.0194(11) -0.0060(9) 0.0004(9) -0.0004(9)
C34 0.0249(12) 0.0280(12) 0.0221(12) -0.0067(9) -0.0019(9) -0.0055(10)
C35 0.0254(13) 0.0486(16) 0.0308(14) -0.0038(12) -0.0096(11) 0.0044(12)
C36 0.0343(13) 0.0242(12) 0.0245(12) 0.0040(9) 0.0034(10) -0.0052(10)
C37 0.0198(11) 0.0428(15) 0.0303(13) -0.0031(11) 0.0021(10) -0.0070(10)
C38 0.0378(14) 0.0249(12) 0.0310(14) -0.0085(10) -0.0001(11) 0.0043(11)
C39 0.0395(15) 0.0414(15) 0.0450(17) -0.0172(13) -0.0038(13) -0.0182(13)
C40 0.0455(17) 0.0286(14) 0.0506(18) -0.0060(12) -0.0028(14) 0.0052(12)
C41 0.057(2) 0.0388(16) 0.061(2) 0.0034(14) -0.0193(17) -0.0058(15)
C42 0.069(2) 0.0442(17) 0.0405(17) -0.0114(13) -0.0096(15) -0.0043(16)
C43 0.059(2) 0.0297(15) 0.070(2) -0.0112(14) -0.0196(17) 0.0025(14)

loop_
_atom_type_symbol
_atom_type_description
_atom_type_scat_dispersion_real
_atom_type_scat_dispersion_imag
_atom_type_scat_source
C C 0.0033 0.0016 'International Tables Vol C Tables 4.2.6.8 and 6.1.1.4'
H H 0.0000 0.0000 'International Tables Vol C Tables 4.2.6.8 and 6.1.1.4'
N N 0.0061 0.0033 'International Tables Vol C Tables 4.2.6.8 and 6.1.1.4'
O O 0.0106 0.0060 'International Tables Vol C Tables 4.2.6.8 and 6.1.1.4'
Cl Cl 0.1484 0.1585 'International Tables Vol C Tables 4.2.6.8 and 6.1.1.4'
Ru Ru -1.2594 0.8363 'International Tables Vol C Tables 4.2.6.8 and 6.1.1.4'

loop_
_geom_angle_atom_site_label_1
_geom_angle_atom_site_label_2
_geom_angle_atom_site_label_3
_geom_angle
C34 Ru1 C33 38.55(8)
C34 Ru1 C32 64.09(8)
C33 Ru1 C32 38.08(8)
C34 Ru1 C30 38.25(8)
C33 Ru1 C30 64.11(8)
C32 Ru1 C30 63.92(8)
C34 Ru1 C31 64.01(8)
C33 Ru1 C31 63.82(8)
C32 Ru1 C31 38.03(8)
C30 Ru1 C31 38.24(8)
C34 Ru1 C23 139.68(8)
C33 Ru1 C23 110.75(8)
C32 Ru1 C23 109.78(8)
C30 Ru1 C23 173.66(8)
C31 Ru1 C23 136.95(8)
C34 Ru1 C25 105.66(8)
C33 Ru1 C25 123.97(8)
C32 Ru1 C25 160.96(8)
C30 Ru1 C25 118.97(8)
C31 Ru1 C25 154.28(8)
C23 Ru1 C25 66.71(8)
C34 Ru1 C24 113.12(8)
C33 Ru1 C24 105.86(8)
C32 Ru1 C24 129.37(8)
C30 Ru1 C24 145.93(8)
C31 Ru1 C24 167.39(8)
C23 Ru1 C24 37.29(8)
C25 Ru1 C24 37.22(8)
C34 Ru1 C26 119.48(8)
C33 Ru1 C26 154.68(8)
C32 Ru1 C26 161.55(8)
C30 Ru1 C26 106.76(8)
C31 Ru1 C26 124.85(8)
C23 Ru1 C26 79.46(8)
C25 Ru1 C26 37.23(7)
C24 Ru1 C26 67.63(8)
C34 Ru1 C22 173.03(8)
C33 Ru1 C22 134.52(8)
C32 Ru1 C22 109.88(8)
C30 Ru1 C22 143.74(8)
C31 Ru1 C22 113.82(8)
C23 Ru1 C22 37.20(7)
C25 Ru1 C22 79.06(8)
C24 Ru1 C22 67.44(8)
C26 Ru1 C22 67.38(7)
C34 Ru1 C21 149.09(8)
C33 Ru1 C21 167.71(8)
C32 Ru1 C21 130.08(8)
C30 Ru1 C21 116.82(8)
C31 Ru1 C21 108.70(8)
C23 Ru1 C21 67.31(7)
C25 Ru1 C21 67.20(7)
C24 Ru1 C21 80.08(7)
C26 Ru1 C21 37.51(7)
C22 Ru1 C21 37.39(7)
C43 O1 C40 105.1(2)
C5 N1 C1 115.87(17)
C6 N2 C10 115.44(17)
N1 C1 C2 122.09(19)
N1 C1 C12 116.47(18)
C2 C1 C12 121.42(19)
C3 C2 C1 121.0(2)
C4 C3 C2 117.30(19)
C3 C4 C5 118.3(2)
C3 C4 C11 131.01(19)
C5 C4 C11 110.68(18)
N1 C5 C4 125.29(19)
N1 C5 C6 126.47(18)
C4 C5 C6 108.23(18)
N2 C6 C7 125.27(19)
N2 C6 C5 126.63(18)
C7 C6 C5 108.07(18)
C8 C7 C6 118.15(19)
C8 C7 C11 131.2(2)
C6 C7 C11 110.60(19)
C7 C8 C9 118.16(19)
C8 C9 C10 119.45(19)
N2 C10 C9 123.48(18)
N2 C10 C21 117.67(17)
C9 C10 C21 118.82(18)
C4 C11 C7 102.30(17)
C13 C12 C17 119.3(2)
C13 C12 C1 120.11(19)
C17 C12 C1 120.5(2)
C14 C13 C12 119.0(2)
C14 C13 C18 117.6(2)
C12 C13 C18 123.4(2)
C15 C14 C13 122.2(2)
C14 C15 C16 118.2(2)
C14 C15 C19 120.8(2)
C16 C15 C19 121.0(2)
C15 C16 C17 122.0(2)
C16 C17 C12 119.2(2)
C16 C17 C20 118.4(2)
C12 C17 C20 122.4(2)
C22 C21 C26 119.26(18)
C22 C21 C10 120.42(18)
C26 C21 C10 120.31(17)
C22 C21 Ru1 71.26(11)
C26 C21 Ru1 70.83(11)
C10 C21 Ru1 131.39(14)
C23 C22 C21 119.52(18)
C23 C22 C27 117.94(18)
C21 C22 C27 122.49(18)
C23 C22 Ru1 70.30(11)
C21 C22 Ru1 71.35(11)
C27 C22 Ru1 128.50(15)
C24 C23 C22 121.80(19)
C24 C23 Ru1 72.07(12)
C22 C23 Ru1 72.51(11)
C25 C24 C23 118.15(18)
C25 C24 C28 121.3(2)
C23 C24 C28 120.55(19)
C25 C24 Ru1 70.99(12)
C23 C24 Ru1 70.64(12)
C28 C24 Ru1 128.49(15)
C24 C25 C26 121.80(19)
C24 C25 Ru1 71.79(12)
C26 C25 Ru1 71.79(12)
C25 C26 C21 119.46(18)
C25 C26 C29 118.13(18)
C21 C26 C29 122.40(18)
C25 C26 Ru1 70.97(11)
C21 C26 Ru1 71.66(11)
C29 C26 Ru1 129.76(15)
C34 C30 C31 107.99(19)
C34 C30 C35 126.8(2)
C31 C30 C35 125.2(2)
C34 C30 Ru1 70.57(12)
C31 C30 Ru1 71.18(12)
C35 C30 Ru1 125.73(16)
C32 C31 C30 107.91(19)
C32 C31 C36 126.4(2)
C30 C31 C36 125.6(2)
C32 C31 Ru1 70.61(12)
C30 C31 Ru1 70.58(12)
C36 C31 Ru1 127.90(15)
C33 C32 C31 108.45(19)
C33 C32 C37 125.6(2)
C31 C32 C37 125.9(2)
C33 C32 Ru1 70.87(12)
C31 C32 Ru1 71.36(12)
C37 C32 Ru1 126.44(15)
C32 C33 C34 107.86(19)
C32 C33 C38 125.1(2)
C34 C33 C38 127.0(2)
C32 C33 Ru1 71.05(12)
C34 C33 Ru1 70.59(12)
C38 C33 Ru1 126.10(16)
C30 C34 C33 107.80(19)
C30 C34 C39 126.3(2)
C33 C34 C39 125.9(2)
C30 C34 Ru1 71.17(12)
C33 C34 Ru1 70.86(12)
C39 C34 Ru1 124.37(17)
O1 C40 C41 105.9(2)
C42 C41 C40 104.3(2)
C43 C42 C41 104.8(2)
O1 C43 C42 106.6(2)

loop_
_geom_bond_atom_site_label_1
_geom_bond_atom_site_label_2
_geom_bond_distance
Ru1 C34 2.177(2)
Ru1 C33 2.180(2)
Ru1 C32 2.182(2)
Ru1 C30 2.184(2)
Ru1 C31 2.192(2)
Ru1 C23 2.206(2)
Ru1 C25 2.214(2)
Ru1 C24 2.225(2)
Ru1 C26 2.225(2)
Ru1 C22 2.235(2)
Ru1 C21 2.236(2)
O1 C43 1.410(3)
O1 C40 1.431(3)
N1 C5 1.343(3)
N1 C1 1.352(3)
N2 C6 1.340(3)
N2 C10 1.351(3)
C1 C2 1.403(3)
C1 C12 1.494(3)
C2 C3 1.388(3)
C3 C4 1.382(3)
C4 C5 1.401(3)
C4 C11 1.505(3)
C5 C6 1.472(3)
C6 C7 1.403(3)
C7 C8 1.382(3)
C7 C11 1.509(3)
C8 C9 1.391(3)
C9 C10 1.401(3)
C10 C21 1.496(3)
C12 C13 1.410(3)
C12 C17 1.412(3)
C13 C14 1.395(3)
C13 C18 1.514(3)
C14 C15 1.384(4)
C15 C16 1.385(4)
C15 C19 1.514(3)
C16 C17 1.395(3)
C17 C20 1.507(3)
C21 C22 1.433(3)
C21 C26 1.434(3)
C22 C23 1.417(3)
C22 C27 1.501(3)
C23 C24 1.417(3)
C24 C25 1.417(3)
C24 C28 1.502(3)
C25 C26 1.417(3)
C26 C29 1.504(3)
C30 C34 1.429(3)
C30 C31 1.433(3)
C30 C35 1.501(3)
C31 C32 1.425(3)
C31 C36 1.494(3)
C32 C33 1.423(3)
C32 C37 1.505(3)
C33 C34 1.438(3)
C33 C38 1.501(3)
C34 C39 1.507(3)
C40 C41 1.509(4)
C41 C42 1.500(4)
C42 C43 1.499(4)

loop_
_platon_squeeze_void_nr
_platon_squeeze_void_average_x
_platon_squeeze_void_average_y
_platon_squeeze_void_average_z
_platon_squeeze_void_volume
_platon_squeeze_void_count_electrons
_platon_squeeze_void_content
1 -0.026 0.000 0.000 234 80 ' '
